data_7116023
loop_
_publ_author_name
'Yuan-Yuan Zhu'
'Ting-Ting Yin'
'Shang-Da Jiang'
'Anne-Laure Barra'
'Wolfgang Wernsdorfer'
'Petr Neugebauer'
'Raphael Marx'
'Maria Dorfel'
'Bing-Wu Wang'
'Zong-Quan Wu'
'Joris van Slageren'
'Song Gao'

_publ_section_title
;
 The solvent effect in an axially symmetric FeIII4 single-molecule magnet
;
_journal_name_full Chem.Commun.
_journal_page_first 15090
_journal_paper_doi 10.1039/C4cc07580C
_journal_volume 50
_journal_year 2014
_chemical_absolute_configuration ad
_chemical_compound_source no
_chemical_formula_moiety C90H72Fe4N12O24
_chemical_formula_sum 'C90 H72 Fe4 N12 O24'
_chemical_formula_weight 1929.00
_chemical_name_common Fe4L6-NO2-S
_chemical_name_systematic Fe4-NO2(S)
_space_group_IT_number 155
_symmetry_cell_setting trigonal
_symmetry_space_group_name_Hall 'R 3 2"'
_symmetry_space_group_name_H-M 'R 3 2 :H'
_atom_sites_solution_hydrogens geom
_atom_sites_solution_primary direct
_atom_sites_solution_secondary difmap
_audit_creation_method SHELXL-97
_cell_angle_alpha 90.00
_cell_angle_beta 90.00
_cell_angle_gamma 120.00
_cell_formula_units_Z 3
_cell_length_a 29.778(4)
_cell_length_b 29.778(4)
_cell_length_c 13.885(3)
_cell_measurement_reflns_used 12535
_cell_measurement_temperature 173(2)
_cell_measurement_theta_max 27.4814
_cell_measurement_theta_min 1.3680
_cell_volume 10663(3)
_computing_cell_refinement 'CrystalClear (Rigaku Inc., 2008)'
_computing_data_collection 'CrystalClear (Rigaku Inc., 2008)'
_computing_data_reduction 'CrystalClear (Rigaku Inc., 2008)'
_computing_molecular_graphics
;
Mercury: visualization and analysis of crystal structures, C. F. Macrae,
 P. R. Edgington, P. McCabe, E. Pidcock, G. P. Shields, R. Taylor,
 M. Towler and J. van de Streek, J. Appl. Cryst., 39, 453-457, 2006.
;
_computing_publication_material 'SHELX-97 (Sheldrick, 1997)'
_computing_structure_refinement 'SHELXL-97 (Sheldrick, 1997)'
_computing_structure_solution 'SHELXS-97 (Sheldrick, 1997)'
_diffrn_ambient_temperature 173(2)
_diffrn_detector_area_resol_mean 28.5714
_diffrn_measured_fraction_theta_full 0.998
_diffrn_measured_fraction_theta_max 0.998
_diffrn_measurement_device_type 'MM007HF + CCD (Saturn724+)'
_diffrn_measurement_method '\w scans at fixed \c = 45\%'
_diffrn_radiation_monochromator Confocal
_diffrn_radiation_source 'Rotating Anode'
_diffrn_radiation_type MoK\a
_diffrn_radiation_wavelength 0.71073
_diffrn_reflns_av_R_equivalents 0.0997
_diffrn_reflns_av_sigmaI/netI 0.0586
_diffrn_reflns_limit_h_max 30
_diffrn_reflns_limit_h_min -38
_diffrn_reflns_limit_k_max 32
_diffrn_reflns_limit_k_min -38
_diffrn_reflns_limit_l_max 18
_diffrn_reflns_limit_l_min -18
_diffrn_reflns_number 29068
_diffrn_reflns_theta_full 27.49
_diffrn_reflns_theta_max 27.49
_diffrn_reflns_theta_min 2.37
_exptl_absorpt_coefficient_mu 0.452
_exptl_absorpt_correction_T_max 1.0000
_exptl_absorpt_correction_T_min 0.6930
_exptl_absorpt_correction_type multi-scan
_exptl_absorpt_process_details 'CrystalClear (Rigaku Inc., 2008)'
_exptl_crystal_colour 'red brown'
_exptl_crystal_density_diffrn 0.901
_exptl_crystal_density_method 'not measured'
_exptl_crystal_description block
_exptl_crystal_F_000 2976
_exptl_crystal_preparation 'Magnetic properties'
_exptl_crystal_recrystallization_method 'Re-crystallisation from solvent: DMA'
_exptl_crystal_size_max 0.320
_exptl_crystal_size_mid 0.280
_exptl_crystal_size_min 0.251
_platon_squeeze_details
;
The disordered solvent molecules cannot be modeled and were treated 
by SQUEEZE,PLATON.
There are total 941e per unit cell were accumulated which corresponds 
to 314e per formula(C90H72Fe4N12O24). The 314e might come from solvent DMA molecules (calculated number is about 7) and were not included in the formula.
;
_refine_diff_density_max 0.365
_refine_diff_density_min -0.684
_refine_diff_density_rms 0.079
_refine_ls_abs_structure_details 'Flack H D (1983), Acta Cryst. A39, 876-881'
_refine_ls_abs_structure_Flack 0.003(3)
_refine_ls_extinction_method none
_refine_ls_goodness_of_fit_ref 1.089
_refine_ls_hydrogen_treatment constr
_refine_ls_matrix_type full
_refine_ls_number_parameters 197
_refine_ls_number_reflns 5438
_refine_ls_number_restraints 0
_refine_ls_restrained_S_all 1.089
_refine_ls_R_factor_all 0.0616
_refine_ls_R_factor_gt 0.0607
_refine_ls_shift/su_max 0.000
_refine_ls_shift/su_mean 0.000
_refine_ls_structure_factor_coef Fsqd
_refine_ls_weighting_details 'calc w=1/[\s^2^(Fo^2^)+(0.1053P)^2^+8.1444P] where P=(Fo^2^+2Fc^2^)/3'
_refine_ls_weighting_scheme calc
_refine_ls_wR_factor_gt 0.1735
_refine_ls_wR_factor_ref 0.1743
_reflns_number_gt 5288
_reflns_number_total 5438
_reflns_threshold_expression >2sigma(I)
_cod_data_source_file c4cc07580c2.cif
_cod_data_source_block 1S
_cod_original_sg_symbol_H-M 'R 3 2'
_cod_database_code 7116023

loop_
_symmetry_equiv_pos_as_xyz
'x, y, z'
'-y, x-y, z'
'-x+y, -x, z'
'y, x, -z'
'x-y, -y, -z'
'-x, -x+y, -z'
'x+2/3, y+1/3, z+1/3'
'-y+2/3, x-y+1/3, z+1/3'
'-x+y+2/3, -x+1/3, z+1/3'
'y+2/3, x+1/3, -z+1/3'
'x-y+2/3, -y+1/3, -z+1/3'
'-x+2/3, -x+y+1/3, -z+1/3'
'x+1/3, y+2/3, z+2/3'
'-y+1/3, x-y+2/3, z+2/3'
'-x+y+1/3, -x+2/3, z+2/3'
'y+1/3, x+2/3, -z+2/3'
'x-y+1/3, -y+2/3, -z+2/3'
'-x+1/3, -x+y+2/3, -z+2/3'

loop_
_atom_site_label
_atom_site_type_symbol
_atom_site_fract_x
_atom_site_fract_y
_atom_site_fract_z
_atom_site_U_iso_or_equiv
_atom_site_adp_type
_atom_site_occupancy
_atom_site_symmetry_multiplicity
_atom_site_calc_flag
_atom_site_refinement_flags
Fe1 Fe 0.0000 1.0000 1.0000 0.0247(2) Uani 1 6 d S
Fe2 Fe 0.0000 0.89232(2) 1.0000 0.02717(17) Uani 1 2 d S
C1 C 0.06883(14) 0.86561(13) 1.1122(2) 0.0317(6) Uani 1 1 d .
C2 C 0.07263(16) 0.83614(16) 1.1900(3) 0.0428(8) Uani 1 1 d .
H2 H 0.0423 0.8143 1.2261 0.051 Uiso 1 1 calc R
C3 C 0.11670(17) 0.83804(18) 1.2140(3) 0.0475(9) Uani 1 1 d .
H3 H 0.1174 0.8175 1.2656 0.057 Uiso 1 1 calc R
C4 C 0.16271(16) 0.87084(17) 1.1623(3) 0.0413(8) Uani 1 1 d .
C5 C 0.16166(14) 0.90078(15) 1.0886(2) 0.0349(7) Uani 1 1 d .
H5 H 0.1930 0.9240 1.0564 0.042 Uiso 1 1 calc R
C6 C 0.11494(14) 0.89784(14) 1.0597(2) 0.0345(7) Uani 1 1 d .
C7 C 0.11750(13) 0.92942(14) 0.9794(2) 0.0320(6) Uani 1 1 d .
H7 H 0.1504 0.9509 0.9506 0.038 Uiso 1 1 calc R
C8 C 0.08598(13) 0.96592(12) 0.8615(2) 0.0273(6) Uani 1 1 d .
H8 H 0.1045 1.0023 0.8862 0.033 Uiso 1 1 calc R
C9 C 0.11654(13) 0.96253(13) 0.7782(2) 0.0313(6) Uani 1 1 d .
C10 C 0.15639(19) 1.0053(2) 0.7404(4) 0.0616(13) Uani 1 1 d .
H10 H 0.1664 1.0377 0.7700 0.074 Uiso 1 1 calc R
C11 C 0.1836(3) 1.0045(3) 0.6607(4) 0.091(3) Uani 1 1 d .
H11 H 0.2119 1.0360 0.6376 0.109 Uiso 1 1 calc R
C12 C 0.1704(2) 0.9593(2) 0.6148(3) 0.0638(14) Uani 1 1 d .
H12 H 0.1886 0.9583 0.5593 0.077 Uiso 1 1 calc R
C13 C 0.1292(2) 0.9148(2) 0.6528(3) 0.0521(10) Uani 1 1 d .
H13 H 0.1196 0.8826 0.6228 0.063 Uiso 1 1 calc R
C14 C 0.10126(17) 0.91478(17) 0.7322(3) 0.0427(8) Uani 1 1 d .
H14 H 0.0726 0.8835 0.7552 0.051 Uiso 1 1 calc R
C15 C 0.03186(13) 0.95316(12) 0.8293(2) 0.0297(6) Uani 1 1 d .
H15A H 0.0342 0.9817 0.7891 0.036 Uiso 1 1 calc R
H15B H 0.0158 0.9210 0.7902 0.036 Uiso 1 1 calc R
N1 N 0.07762(11) 0.93051(11) 0.94373(18) 0.0282(5) Uani 1 1 d .
N2 N 0.21054(15) 0.87360(18) 1.1897(3) 0.0521(9) Uani 1 1 d .
O1 O 0.02415(10) 0.86197(11) 1.09616(18) 0.0385(5) Uani 1 1 d .
O2 O 0.00085(8) 0.94633(10) 0.91214(14) 0.0289(4) Uani 1 1 d .
O3 O 0.20955(18) 0.8402(2) 1.2416(3) 0.0813(14) Uani 1 1 d .
O4 O 0.25168(13) 0.90907(18) 1.1557(3) 0.0721(11) Uani 1 1 d .

loop_
_atom_site_aniso_label
_atom_site_aniso_U_11
_atom_site_aniso_U_22
_atom_site_aniso_U_33
_atom_site_aniso_U_23
_atom_site_aniso_U_13
_atom_site_aniso_U_12
Fe1 0.0259(3) 0.0259(3) 0.0223(5) 0.000 0.000 0.01297(17)
Fe2 0.0272(3) 0.0273(2) 0.0270(3) -0.00001(11) 0.0000(2) 0.01358(16)
C1 0.0339(16) 0.0335(16) 0.0324(14) 0.0042(12) -0.0016(12) 0.0203(14)
C2 0.044(2) 0.046(2) 0.0401(18) 0.0126(15) 0.0072(15) 0.0242(18)
C3 0.049(2) 0.060(3) 0.0403(18) 0.0189(17) 0.0070(16) 0.033(2)
C4 0.042(2) 0.057(2) 0.0323(15) 0.0060(15) 0.0004(13) 0.0306(18)
C5 0.0331(17) 0.0425(19) 0.0364(16) 0.0002(14) -0.0024(13) 0.0244(15)
C6 0.0335(17) 0.0383(17) 0.0318(15) -0.0014(13) -0.0014(12) 0.0181(15)
C7 0.0299(15) 0.0357(17) 0.0330(14) -0.0008(12) 0.0011(12) 0.0183(13)
C8 0.0343(15) 0.0232(14) 0.0264(13) 0.0031(11) 0.0073(11) 0.0158(12)
C9 0.0341(16) 0.0366(16) 0.0252(14) 0.0026(11) 0.0057(11) 0.0192(13)
C10 0.047(2) 0.063(3) 0.053(2) 0.006(2) 0.026(2) 0.012(2)
C11 0.074(4) 0.086(4) 0.064(3) -0.018(3) 0.044(3) 0.002(3)
C12 0.072(3) 0.082(4) 0.036(2) -0.002(2) 0.023(2) 0.038(3)
C13 0.071(3) 0.068(3) 0.0340(18) -0.0091(17) 0.0029(18) 0.047(2)
C14 0.054(2) 0.045(2) 0.0328(16) 0.0048(14) 0.0145(15) 0.0280(18)
C15 0.0349(16) 0.0338(15) 0.0253(12) 0.0004(10) 0.0037(11) 0.0209(13)
N1 0.0287(12) 0.0298(13) 0.0256(11) 0.0012(10) 0.0040(9) 0.0143(11)
N2 0.052(2) 0.083(3) 0.0438(17) 0.0106(17) 0.0008(15) 0.050(2)
O1 0.0326(13) 0.0390(14) 0.0417(13) 0.0099(10) 0.0024(10) 0.0163(11)
O2 0.0332(11) 0.0335(12) 0.0248(9) 0.0013(8) 0.0047(8) 0.0204(10)
O3 0.075(3) 0.125(4) 0.074(2) 0.051(2) 0.016(2) 0.073(3)
O4 0.0384(17) 0.095(3) 0.086(3) 0.022(2) -0.0032(17) 0.0349(19)

loop_
_atom_type_symbol
_atom_type_description
_atom_type_scat_dispersion_real
_atom_type_scat_dispersion_imag
_atom_type_scat_source
C C 0.0033 0.0016 'International Tables Vol C Tables 4.2.6.8 and 6.1.1.4'
H H 0.0000 0.0000 'International Tables Vol C Tables 4.2.6.8 and 6.1.1.4'
N N 0.0061 0.0033 'International Tables Vol C Tables 4.2.6.8 and 6.1.1.4'
O O 0.0106 0.0060 'International Tables Vol C Tables 4.2.6.8 and 6.1.1.4'
Fe Fe 0.3463 0.8444 'International Tables Vol C Tables 4.2.6.8 and 6.1.1.4'

loop_
_geom_angle_atom_site_label_1
_geom_angle_atom_site_label_2
_geom_angle_atom_site_label_3
_geom_angle
_geom_angle_site_symmetry_1
_geom_angle_site_symmetry_3
O2 Fe1 O2 87.32(9) 5_677 6_557
O2 Fe1 O2 131.85(13) 5_677 .
O2 Fe1 O2 74.29(13) 6_557 .
O2 Fe1 O2 134.19(12) 5_677 3_465
O2 Fe1 O2 131.85(13) 6_557 3_465
O2 Fe1 O2 87.32(9) . 3_465
O2 Fe1 O2 74.29(13) 5_677 2_675
O2 Fe1 O2 134.19(12) 6_557 2_675
O2 Fe1 O2 87.32(9) . 2_675
O2 Fe1 O2 87.32(9) 3_465 2_675
O2 Fe1 O2 87.32(9) 5_677 4_467
O2 Fe1 O2 87.32(9) 6_557 4_467
O2 Fe1 O2 134.19(13) . 4_467
O2 Fe1 O2 74.29(13) 3_465 4_467
O2 Fe1 O2 131.85(13) 2_675 4_467
O1 Fe2 O1 98.78(17) 6_557 .
O1 Fe2 O2 95.90(11) 6_557 .
O1 Fe2 O2 158.66(11) . .
O1 Fe2 O2 158.66(10) 6_557 6_557
O1 Fe2 O2 95.90(11) . 6_557
O2 Fe2 O2 74.81(13) . 6_557
O1 Fe2 N1 92.47(11) 6_557 .
O1 Fe2 N1 86.88(11) . .
O2 Fe2 N1 77.05(10) . .
O2 Fe2 N1 103.76(10) 6_557 .
O1 Fe2 N1 86.88(11) 6_557 6_557
O1 Fe2 N1 92.47(11) . 6_557
O2 Fe2 N1 103.76(10) . 6_557
O2 Fe2 N1 77.05(10) 6_557 6_557
N1 Fe2 N1 179.00(16) . 6_557
O1 C1 C6 124.9(3) . .
O1 C1 C2 118.0(3) . .
C6 C1 C2 117.0(3) . .
C3 C2 C1 122.8(4) . .
C3 C2 H2 118.6 . .
C1 C2 H2 118.6 . .
C2 C3 C4 119.8(4) . .
C2 C3 H3 120.1 . .
C4 C3 H3 120.1 . .
C5 C4 C3 119.9(4) . .
C5 C4 N2 120.4(4) . .
C3 C4 N2 119.6(4) . .
C4 C5 C6 121.1(4) . .
C4 C5 H5 119.5 . .
C6 C5 H5 119.5 . .
C5 C6 C1 119.2(3) . .
C5 C6 C7 117.0(3) . .
C1 C6 C7 123.9(3) . .
N1 C7 C6 124.2(3) . .
N1 C7 H7 117.9 . .
C6 C7 H7 117.9 . .
N1 C8 C9 115.7(3) . .
N1 C8 C15 105.5(2) . .
C9 C8 C15 110.9(3) . .
N1 C8 H8 108.2 . .
C9 C8 H8 108.2 . .
C15 C8 H8 108.2 . .
C10 C9 C14 117.9(4) . .
C10 C9 C8 121.0(3) . .
C14 C9 C8 120.9(3) . .
C9 C10 C11 123.2(5) . .
C9 C10 H10 118.4 . .
C11 C10 H10 118.4 . .
C12 C11 C10 120.8(5) . .
C12 C11 H11 119.6 . .
C10 C11 H11 119.6 . .
C11 C12 C13 116.6(4) . .
C11 C12 H12 121.7 . .
C13 C12 H12 121.7 . .
C14 C13 C12 123.4(4) . .
C14 C13 H13 118.3 . .
C12 C13 H13 118.3 . .
C13 C14 C9 118.0(4) . .
C13 C14 H14 121.0 . .
C9 C14 H14 121.0 . .
O2 C15 C8 109.1(2) . .
O2 C15 H15A 109.9 . .
C8 C15 H15A 109.9 . .
O2 C15 H15B 109.9 . .
C8 C15 H15B 109.9 . .
H15A C15 H15B 108.3 . .
C7 N1 C8 118.6(3) . .
C7 N1 Fe2 127.0(2) . .
C8 N1 Fe2 114.1(2) . .
O3 N2 O4 122.1(4) . .
O3 N2 C4 119.5(4) . .
O4 N2 C4 118.4(4) . .
C1 O1 Fe2 133.0(2) . .
C15 O2 Fe2 110.63(18) . .
C15 O2 Fe1 129.7(2) . .
Fe2 O2 Fe1 105.45(9) . .

loop_
_geom_bond_atom_site_label_1
_geom_bond_atom_site_label_2
_geom_bond_distance
_geom_bond_site_symmetry_2
Fe1 O2 2.021(2) 5_677
Fe1 O2 2.021(2) 6_557
Fe1 O2 2.021(2) .
Fe1 O2 2.021(2) 3_465
Fe1 O2 2.021(2) 2_675
Fe1 O2 2.021(2) 4_467
Fe2 O1 1.941(3) 6_557
Fe2 O1 1.941(3) .
Fe2 O2 2.009(2) .
Fe2 O2 2.009(2) 6_557
Fe2 N1 2.149(3) .
Fe2 N1 2.149(3) 6_557
C1 O1 1.299(4) .
C1 C6 1.421(5) .
C1 C2 1.432(5) .
C2 C3 1.327(6) .
C2 H2 0.9500 .
C3 C4 1.417(6) .
C3 H3 0.9500 .
C4 C5 1.367(5) .
C4 N2 1.437(5) .
C5 C6 1.408(5) .
C5 H5 0.9500 .
C6 C7 1.436(5) .
C7 N1 1.302(4) .
C7 H7 0.9500 .
C8 N1 1.488(4) .
C8 C9 1.507(4) .
C8 C15 1.526(5) .
C8 H8 1.0000 .
C9 C10 1.339(6) .
C9 C14 1.410(5) .
C10 C11 1.378(6) .
C10 H10 0.9500 .
C11 C12 1.358(8) .
C11 H11 0.9500 .
C12 C13 1.384(8) .
C12 H12 0.9500 .
C13 C14 1.380(5) .
C13 H13 0.9500 .
C14 H14 0.9500 .
C15 O2 1.424(3) .
C15 H15A 0.9900 .
C15 H15B 0.9900 .
N2 O3 1.217(5) .
N2 O4 1.243(6) .

loop_
_geom_torsion_atom_site_label_1
_geom_torsion_atom_site_label_2
_geom_torsion_atom_site_label_3
_geom_torsion_atom_site_label_4
_geom_torsion
_geom_torsion_site_symmetry_1
O1 C1 C2 C3 -178.3(4) .
C6 C1 C2 C3 0.1(6) .
C1 C2 C3 C4 0.8(7) .
C2 C3 C4 C5 0.7(7) .
C2 C3 C4 N2 178.7(4) .
C3 C4 C5 C6 -3.2(6) .
N2 C4 C5 C6 178.9(4) .
C4 C5 C6 C1 4.0(6) .
C4 C5 C6 C7 -177.8(3) .
O1 C1 C6 C5 175.8(3) .
C2 C1 C6 C5 -2.4(5) .
O1 C1 C6 C7 -2.3(6) .
C2 C1 C6 C7 179.5(3) .
C5 C6 C7 N1 179.2(3) .
C1 C6 C7 N1 -2.7(6) .
N1 C8 C9 C10 -130.9(4) .
C15 C8 C9 C10 109.1(4) .
N1 C8 C9 C14 54.7(4) .
C15 C8 C9 C14 -65.3(4) .
C14 C9 C10 C11 -1.5(9) .
C8 C9 C10 C11 -176.1(6) .
C9 C10 C11 C12 1.0(12) .
C10 C11 C12 C13 -0.7(11) .
C11 C12 C13 C14 1.1(9) .
C12 C13 C14 C9 -1.7(7) .
C10 C9 C14 C13 1.8(6) .
C8 C9 C14 C13 176.3(4) .
N1 C8 C15 O2 42.2(3) .
C9 C8 C15 O2 168.2(3) .
C6 C7 N1 C8 178.7(3) .
C6 C7 N1 Fe2 6.0(5) .
C9 C8 N1 C7 50.3(4) .
C15 C8 N1 C7 173.2(3) .
C9 C8 N1 Fe2 -136.1(2) .
C15 C8 N1 Fe2 -13.2(3) .
O1 Fe2 N1 C7 -102.8(3) 6_557
O1 Fe2 N1 C7 -4.1(3) .
O2 Fe2 N1 C7 161.7(3) .
O2 Fe2 N1 C7 91.2(3) 6_557
N1 Fe2 N1 C7 -53.5(3) 6_557
O1 Fe2 N1 C8 84.2(2) 6_557
O1 Fe2 N1 C8 -177.1(2) .
O2 Fe2 N1 C8 -11.3(2) .
O2 Fe2 N1 C8 -81.8(2) 6_557
N1 Fe2 N1 C8 133.5(2) 6_557
C5 C4 N2 O3 -165.8(5) .
C3 C4 N2 O3 16.2(7) .
C5 C4 N2 O4 10.9(7) .
C3 C4 N2 O4 -167.1(5) .
C6 C1 O1 Fe2 3.4(6) .
C2 C1 O1 Fe2 -178.4(3) .
O1 Fe2 O1 C1 91.5(3) 6_557
O2 Fe2 O1 C1 -41.4(5) .
O2 Fe2 O1 C1 -104.0(3) 6_557
N1 Fe2 O1 C1 -0.5(3) .
N1 Fe2 O1 C1 178.7(3) 6_557
C8 C15 O2 Fe2 -55.2(3) .
C8 C15 O2 Fe1 77.8(3) .
O1 Fe2 O2 C15 -55.3(2) 6_557
O1 Fe2 O2 C15 78.0(3) .
O2 Fe2 O2 C15 144.2(2) 6_557
N1 Fe2 O2 C15 35.86(19) .
N1 Fe2 O2 C15 -143.55(19) 6_557
O1 Fe2 O2 Fe1 160.43(11) 6_557
O1 Fe2 O2 Fe1 -66.3(3) .
O2 Fe2 O2 Fe1 0.0 6_557
N1 Fe2 O2 Fe1 -108.38(12) .
N1 Fe2 O2 Fe1 72.21(12) 6_557
O2 Fe1 O2 C15 -63.2(2) 5_677
O2 Fe1 O2 C15 -134.7(3) 6_557
O2 Fe1 O2 C15 90.3(2) 3_465
O2 Fe1 O2 C15 2.8(2) 2_675
O2 Fe1 O2 C15 155.2(3) 4_467
O2 Fe1 O2 Fe2 71.51(8) 5_677
O2 Fe1 O2 Fe2 0.0 6_557
O2 Fe1 O2 Fe2 -134.99(14) 3_465
O2 Fe1 O2 Fe2 137.57(13) 2_675
O2 Fe1 O2 Fe2 -70.05(8) 4_467

loop_
_platon_squeeze_void_nr
_platon_squeeze_void_average_x
_platon_squeeze_void_average_y
_platon_squeeze_void_average_z
_platon_squeeze_void_volume
_platon_squeeze_void_count_electrons
_platon_squeeze_void_content
1 -0.007 -0.004 0.454 5519.3 941.0 ' '
